data_7234632
loop_
_publ_author_name
'Abdelhamid Ghodbane'
'W. Brett Fellows'
'John R. Bright'
'Debashree Ghosh'
'Nathalie Saffon'
'Laren M. Tolbert'
'Suzanne Fery-Forgues'
'Kyril M. Solntsev'

_publ_section_title
;
 Effects of the benzoxazole group on green fluorescent protein chromophore
 crystal structure and solid state photophysics
;
_journal_name_full 'Journal of Materials Chemistry C'
_journal_page_first 2793
_journal_page_last 2801
_journal_paper_doi 10.1039/C5TC03776J
_journal_volume 4
_journal_year 2016
_chemical_formula_sum 'C22 H21 N3 O2'
_chemical_formula_weight 359.42
_space_group_IT_number 14
_space_group_name_Hall '-P 2ybc'
_space_group_name_H-M_alt 'P 1 21/c 1'
_symmetry_cell_setting monoclinic
_symmetry_space_group_name_H-M 'P 1 21/c 1'
_atom_sites_solution_hydrogens geom
_atom_sites_solution_primary direct
_atom_sites_solution_secondary difmap
_cell_angle_alpha 90.00
_cell_angle_beta 101.338(6)
_cell_angle_gamma 90.00
_cell_formula_units_Z 4
_cell_length_a 4.6778(5)
_cell_length_b 34.671(4)
_cell_length_c 11.6713(16)
_cell_measurement_reflns_used 1069
_cell_measurement_temperature 193(2)
_cell_measurement_theta_max 18.85
_cell_measurement_theta_min 2.35
_cell_volume 1856.0(4)
_computing_cell_refinement 'Bruker SAINT'
_computing_data_collection 'Bruker APEX2'
_computing_data_reduction 'Bruker SAINT'
_computing_molecular_graphics 'Bruker SHELXTL'
_computing_publication_material 'Bruker SHELXTL'
_computing_structure_refinement 'SHELXL-97 (Sheldrick, 2008)'
_computing_structure_solution 'SHELXS-97 (Sheldrick, 2008)'
_diffrn_ambient_temperature 193(2)
_diffrn_measured_fraction_theta_full 0.989
_diffrn_measured_fraction_theta_max 0.989
_diffrn_measurement_device_type 'Bruker kappa APEX-II CCD Quazar'
_diffrn_measurement_method 'phi and omega scans'
_diffrn_radiation_monochromator 'multilayers optics'
_diffrn_radiation_source micro-focus
_diffrn_radiation_type MoK\a
_diffrn_radiation_wavelength 0.71073
_diffrn_reflns_av_R_equivalents 0.1354
_diffrn_reflns_av_sigmaI/netI 0.1251
_diffrn_reflns_limit_h_max 5
_diffrn_reflns_limit_h_min -5
_diffrn_reflns_limit_k_max 42
_diffrn_reflns_limit_k_min -42
_diffrn_reflns_limit_l_max 14
_diffrn_reflns_limit_l_min -14
_diffrn_reflns_number 29993
_diffrn_reflns_theta_full 26.01
_diffrn_reflns_theta_max 26.01
_diffrn_reflns_theta_min 5.12
_exptl_absorpt_coefficient_mu 0.084
_exptl_absorpt_correction_T_max 0.9983
_exptl_absorpt_correction_T_min 0.9513
_exptl_absorpt_correction_type multi-scan
_exptl_absorpt_process_details 'SADABS (Bruker-AXS)'
_exptl_crystal_colour yellow
_exptl_crystal_density_diffrn 1.286
_exptl_crystal_density_method 'not measured'
_exptl_crystal_description needle
_exptl_crystal_F_000 760
_exptl_crystal_size_max 0.60
_exptl_crystal_size_mid 0.03
_exptl_crystal_size_min 0.02
_refine_diff_density_max 0.302
_refine_diff_density_min -0.215
_refine_diff_density_rms 0.047
_refine_ls_extinction_method none
_refine_ls_goodness_of_fit_ref 0.942
_refine_ls_hydrogen_treatment constr
_refine_ls_matrix_type full
_refine_ls_number_parameters 247
_refine_ls_number_reflns 3626
_refine_ls_number_restraints 0
_refine_ls_restrained_S_all 0.942
_refine_ls_R_factor_all 0.1597
_refine_ls_R_factor_gt 0.0562
_refine_ls_shift/su_max 0.000
_refine_ls_shift/su_mean 0.000
_refine_ls_structure_factor_coef Fsqd
_refine_ls_weighting_details 'calc w=1/[\s^2^(Fo^2^)+(0.0698P)^2^+0.0000P] where P=(Fo^2^+2Fc^2^)/3'
_refine_ls_weighting_scheme calc
_refine_ls_wR_factor_gt 0.1195
_refine_ls_wR_factor_ref 0.1517
_reflns_number_gt 1706
_reflns_number_total 3626
_reflns_threshold_expression >2sigma(I)
_cod_data_source_file J-Mater-Chem-C-2016-4-2793.cif
_cod_data_source_block 2
_cod_depositor_comments
;
The following automatic conversions were performed:

data item '_symmetry_cell_setting' value 'Monoclinic' was changed to
'monoclinic' in accordance with the built-in table derived from the
CIF Core dictionary named 'cif_core.dic' version 2.4.5 last updated
on 2014-11-21.

Automatic conversion script
Id: cif_fix_values 6909 2019-04-08 15:41:33Z antanas 
;
_cod_original_sg_symbol_H-M P2(1)/c
_cod_database_code 7234632

loop_
_symmetry_equiv_pos_as_xyz
'x, y, z'
'-x, y+1/2, -z+1/2'
'-x, -y, -z'
'x, -y-1/2, z-1/2'

loop_
_atom_site_label
_atom_site_type_symbol
_atom_site_fract_x
_atom_site_fract_y
_atom_site_fract_z
_atom_site_U_iso_or_equiv
_atom_site_adp_type
_atom_site_occupancy
_atom_site_symmetry_multiplicity
_atom_site_calc_flag
_atom_site_refinement_flags
_atom_site_disorder_assembly
_atom_site_disorder_group
C1 C -0.1321(6) 0.52699(8) 0.2598(3) 0.0420(7) Uani 1 1 d . . .
N1 N -0.2471(4) 0.51550(6) 0.34743(17) 0.0399(8) Uani 0.67(3) 1 d P A 1
O1 O -0.2222(4) 0.50703(6) 0.15974(17) 0.0422(8) Uani 0.67(3) 1 d P A 1
N1' N -0.2222(4) 0.50703(6) 0.15974(17) 0.0422(8) Uani 0.33(3) 1 d P A 2
O1' O -0.2471(4) 0.51550(6) 0.34743(17) 0.0399(8) Uani 0.33(3) 1 d P A 2
N2 N 0.7665(5) 0.66179(6) 0.08504(18) 0.0401(6) Uani 1 1 d . A .
N3 N 1.0999(5) 0.70916(6) 0.13417(18) 0.0368(6) Uani 1 1 d . A .
O2 O 1.1173(4) 0.71473(5) 0.33289(17) 0.0504(6) Uani 1 1 d . . .
C2 C -0.4309(5) 0.48516(8) 0.3035(2) 0.0364(7) Uani 1 1 d . . .
C3 C -0.4143(5) 0.47986(8) 0.1879(2) 0.0385(7) Uani 1 1 d . A .
C4 C -0.5701(6) 0.45207(9) 0.1193(2) 0.0488(8) Uani 1 1 d . . .
H4 H -0.5568 0.4486 0.0398 0.059 Uiso 1 1 calc R A .
C5 C -0.7487(6) 0.42920(9) 0.1730(3) 0.0545(8) Uani 1 1 d . A .
H5 H -0.8590 0.4092 0.1294 0.065 Uiso 1 1 calc R . .
C6 C -0.7701(6) 0.43480(9) 0.2885(3) 0.0505(8) Uani 1 1 d . . .
H6 H -0.8977 0.4188 0.3215 0.061 Uiso 1 1 calc R A .
C7 C -0.6121(6) 0.46278(8) 0.3566(2) 0.0446(7) Uani 1 1 d . A .
H7 H -0.6266 0.4665 0.4359 0.054 Uiso 1 1 calc R . .
C8 C 0.0756(5) 0.55800(7) 0.2632(2) 0.0353(7) Uani 1 1 d . A .
C9 C 0.1714(5) 0.56994(8) 0.1636(2) 0.0382(7) Uani 1 1 d . . .
H9 H 0.1018 0.5572 0.0915 0.046 Uiso 1 1 calc R A .
C10 C 0.3658(5) 0.59997(8) 0.1677(2) 0.0383(7) Uani 1 1 d . A .
H10 H 0.4259 0.6081 0.0984 0.046 Uiso 1 1 calc R . .
C11 C 0.4756(5) 0.61868(7) 0.2738(2) 0.0327(6) Uani 1 1 d . . .
C12 C 0.3815(5) 0.60578(8) 0.3734(2) 0.0378(7) Uani 1 1 d . A .
H12 H 0.4568 0.6177 0.4463 0.045 Uiso 1 1 calc R . .
C13 C 0.1831(5) 0.57630(8) 0.3690(2) 0.0388(7) Uani 1 1 d . . .
H13 H 0.1197 0.5685 0.4379 0.047 Uiso 1 1 calc R A .
C14 C 0.6842(5) 0.65024(7) 0.2860(2) 0.0362(7) Uani 1 1 d . A .
H14 H 0.7428 0.6597 0.3634 0.043 Uiso 1 1 calc R . .
C15 C 0.8078(5) 0.66820(7) 0.2064(2) 0.0335(6) Uani 1 1 d . . .
C16 C 1.0231(6) 0.69962(8) 0.2386(3) 0.0377(7) Uani 1 1 d . A .
C17 C 0.9408(6) 0.68599(8) 0.0482(2) 0.0428(7) Uani 1 1 d . . .
C18 C 0.9791(8) 0.68852(9) -0.0747(2) 0.0658(10) Uani 1 1 d . A .
H18A H 0.8348 0.6721 -0.1240 0.099 Uiso 1 1 calc R . .
H18B H 1.1758 0.6799 -0.0797 0.099 Uiso 1 1 calc R . .
H18C H 0.9522 0.7153 -0.1016 0.099 Uiso 1 1 calc R . .
C19 C 1.2909(5) 0.74142(7) 0.1218(2) 0.0402(7) Uani 1 1 d . . .
H19A H 1.3646 0.7384 0.0484 0.048 Uiso 1 1 calc R A .
H19B H 1.4606 0.7411 0.1876 0.048 Uiso 1 1 calc R . .
C20 C 1.1364(5) 0.77952(7) 0.1201(2) 0.0374(7) Uani 1 1 d . A .
H20A H 1.0424 0.7810 0.1889 0.045 Uiso 1 1 calc R . .
H20B H 0.9807 0.7808 0.0492 0.045 Uiso 1 1 calc R . .
C21 C 1.3374(6) 0.81387(8) 0.1213(2) 0.0438(7) Uani 1 1 d . . .
H21A H 1.5070 0.8108 0.1863 0.053 Uiso 1 1 calc R A .
H21B H 1.4112 0.8143 0.0474 0.053 Uiso 1 1 calc R . .
C22 C 1.1899(6) 0.85192(8) 0.1351(2) 0.0500(8) Uani 1 1 d . A .
H22A H 1.0298 0.8560 0.0682 0.075 Uiso 1 1 calc R . .
H22B H 1.3317 0.8729 0.1388 0.075 Uiso 1 1 calc R . .
H22C H 1.1125 0.8515 0.2073 0.075 Uiso 1 1 calc R . .

loop_
_atom_site_aniso_label
_atom_site_aniso_U_11
_atom_site_aniso_U_22
_atom_site_aniso_U_33
_atom_site_aniso_U_23
_atom_site_aniso_U_13
_atom_site_aniso_U_12
C1 0.0367(16) 0.0334(18) 0.0558(19) 0.0081(16) 0.0089(15) 0.0093(13)
N1 0.0385(13) 0.0363(15) 0.0467(15) 0.0076(11) 0.0124(10) 0.0034(11)
O1 0.0430(13) 0.0394(14) 0.0464(15) 0.0062(10) 0.0144(10) 0.0015(10)
N1' 0.0430(13) 0.0394(14) 0.0464(15) 0.0062(10) 0.0144(10) 0.0015(10)
O1' 0.0385(13) 0.0363(15) 0.0467(15) 0.0076(11) 0.0124(10) 0.0034(11)
N2 0.0496(14) 0.0380(14) 0.0341(13) 0.0027(11) 0.0117(11) 0.0012(12)
N3 0.0446(13) 0.0312(14) 0.0370(13) -0.0010(11) 0.0137(11) -0.0024(11)
O2 0.0627(13) 0.0500(14) 0.0381(12) -0.0058(10) 0.0085(10) -0.0081(10)
C2 0.0324(15) 0.0296(17) 0.0475(18) 0.0050(13) 0.0086(13) 0.0024(13)
C3 0.0366(15) 0.0364(18) 0.0438(18) 0.0066(14) 0.0108(13) 0.0043(14)
C4 0.0527(18) 0.048(2) 0.0440(18) -0.0044(16) 0.0049(14) 0.0027(16)
C5 0.0498(18) 0.0371(19) 0.072(2) -0.0009(16) 0.0010(17) -0.0016(15)
C6 0.0448(18) 0.039(2) 0.069(2) 0.0123(17) 0.0159(16) 0.0017(15)
C7 0.0457(17) 0.0399(19) 0.0508(18) 0.0127(15) 0.0160(14) 0.0057(15)
C8 0.0315(14) 0.0317(17) 0.0440(18) 0.0075(14) 0.0106(12) 0.0061(12)
C9 0.0398(16) 0.0365(18) 0.0380(16) 0.0016(13) 0.0066(13) 0.0016(14)
C10 0.0412(16) 0.0406(18) 0.0352(17) 0.0053(14) 0.0128(12) 0.0050(14)
C11 0.0341(14) 0.0317(16) 0.0337(16) 0.0024(13) 0.0101(12) 0.0079(13)
C12 0.0397(15) 0.0409(18) 0.0336(16) -0.0016(13) 0.0094(12) 0.0032(14)
C13 0.0405(16) 0.0400(18) 0.0400(17) 0.0067(14) 0.0175(13) 0.0080(14)
C14 0.0377(15) 0.0340(17) 0.0375(16) -0.0026(13) 0.0091(12) 0.0046(13)
C15 0.0356(15) 0.0324(17) 0.0327(16) 0.0009(13) 0.0077(12) 0.0020(13)
C16 0.0378(15) 0.0335(17) 0.0422(18) 0.0013(14) 0.0092(13) 0.0069(13)
C17 0.0513(17) 0.0383(18) 0.0406(18) -0.0001(14) 0.0136(14) -0.0007(15)
C18 0.098(3) 0.061(2) 0.0438(19) -0.0060(16) 0.0254(17) -0.0234(19)
C19 0.0393(16) 0.0336(18) 0.0512(18) 0.0023(13) 0.0172(13) -0.0018(14)
C20 0.0418(16) 0.0354(17) 0.0378(16) 0.0020(12) 0.0149(12) 0.0015(14)
C21 0.0469(17) 0.0384(19) 0.0479(18) -0.0009(14) 0.0136(14) -0.0014(14)
C22 0.063(2) 0.0388(19) 0.0518(19) -0.0032(14) 0.0209(15) -0.0044(15)

loop_
_atom_type_symbol
_atom_type_description
_atom_type_scat_dispersion_real
_atom_type_scat_dispersion_imag
_atom_type_scat_source
C C 0.0033 0.0016 'International Tables Vol C Tables 4.2.6.8 and 6.1.1.4'
H H 0.0000 0.0000 'International Tables Vol C Tables 4.2.6.8 and 6.1.1.4'
N N 0.0061 0.0033 'International Tables Vol C Tables 4.2.6.8 and 6.1.1.4'
O O 0.0106 0.0060 'International Tables Vol C Tables 4.2.6.8 and 6.1.1.4'

loop_
_geom_angle_atom_site_label_1
_geom_angle_atom_site_label_2
_geom_angle_atom_site_label_3
_geom_angle
_geom_angle_site_symmetry_1
_geom_angle_site_symmetry_3
N1 C1 O1 114.4(2) . .
N1 C1 C8 125.7(3) . .
O1 C1 C8 119.9(2) . .
C1 N1 C2 105.2(2) . .
C1 O1 C3 104.5(2) . .
C17 N2 C15 105.0(2) . .
C16 N3 C17 107.8(2) . .
C16 N3 C19 123.0(2) . .
C17 N3 C19 128.9(2) . .
C3 C2 C7 121.4(3) . .
C3 C2 N1 108.2(2) . .
C7 C2 N1 130.4(3) . .
C4 C3 C2 122.7(3) . .
C4 C3 O1 129.5(2) . .
C2 C3 O1 107.8(2) . .
C3 C4 C5 115.9(3) . .
C6 C5 C4 121.6(3) . .
C7 C6 C5 121.9(3) . .
C6 C7 C2 116.3(3) . .
C9 C8 C13 119.1(2) . .
C9 C8 C1 121.7(3) . .
C13 C8 C1 119.2(2) . .
C10 C9 C8 121.0(2) . .
C9 C10 C11 120.4(2) . .
C12 C11 C10 117.8(2) . .
C12 C11 C14 118.4(2) . .
C10 C11 C14 123.8(2) . .
C13 C12 C11 121.9(2) . .
C12 C13 C8 119.7(2) . .
C15 C14 C11 130.9(2) . .
C14 C15 N2 129.1(2) . .
C14 C15 C16 122.0(2) . .
N2 C15 C16 108.9(2) . .
O2 C16 N3 125.8(3) . .
O2 C16 C15 130.7(2) . .
N3 C16 C15 103.6(2) . .
N2 C17 N3 114.7(2) . .
N2 C17 C18 124.1(3) . .
N3 C17 C18 121.1(2) . .
N3 C19 C20 111.9(2) . .
C19 C20 C21 113.2(2) . .
C22 C21 C20 113.0(2) . .

loop_
_geom_bond_atom_site_label_1
_geom_bond_atom_site_label_2
_geom_bond_distance
_geom_bond_site_symmetry_2
C1 N1 1.308(3) .
C1 O1 1.352(3) .
C1 C8 1.444(4) .
N1 C2 1.391(3) .
O1 C3 1.385(3) .
N2 C17 1.300(3) .
N2 C15 1.409(3) .
N3 C16 1.377(3) .
N3 C17 1.383(3) .
N3 C19 1.456(3) .
O2 C16 1.220(3) .
C2 C3 1.379(3) .
C2 C7 1.383(4) .
C3 C4 1.368(4) .
C4 C5 1.387(4) .
C5 C6 1.385(4) .
C6 C7 1.374(4) .
C8 C9 1.389(3) .
C8 C13 1.391(3) .
C9 C10 1.377(4) .
C10 C11 1.403(3) .
C11 C12 1.394(3) .
C11 C14 1.455(4) .
C12 C13 1.375(4) .
C14 C15 1.340(3) .
C15 C16 1.481(4) .
C17 C18 1.483(4) .
C19 C20 1.504(3) .
C20 C21 1.516(4) .
C21 C22 1.512(4) .
